data_1512864
loop_
_publ_author_name
'Ari Lehtonen'
'Raikko Kivek\"as'
'Reijo Sillanp\"a\"a'

_publ_section_title
;
 The separation of cis- and trans-1,3-cyclohexanediol isomers by copper
 complexation. Crystal structures of cis-1,3-cyclohexanediol and
 copper(II) chloride cis-1,3-cyclohexanediol complex
;
_journal_issue 11
_journal_name_full Polyhedron
_journal_page_first 1133
_journal_page_last 1138
_journal_paper_doi 10.1016/S0277-5387(02)00934-8
_journal_volume 21
_journal_year 2002
_chemical_formula_sum 'C6 H12 Cl2 Cu O2'
_chemical_formula_weight 250.61
_chemical_name_systematic
; 
 ? 
;
_space_group_IT_number 14
_symmetry_cell_setting monoclinic
_symmetry_space_group_name_Hall '-P 2ybc'
_symmetry_space_group_name_H-M 'P 1 21/c 1'
_atom_sites_solution_hydrogens geom
_atom_sites_solution_primary direct
_atom_sites_solution_secondary difmap
_audit_creation_method SHELXL-97
_cell_angle_alpha 90.00
_cell_angle_beta 90.46(1)
_cell_angle_gamma 90.00
_cell_formula_units_Z 8
_cell_length_a 12.1286(13)
_cell_length_b 19.002(4)
_cell_length_c 8.1452(9)
_cell_measurement_reflns_used 25
_cell_measurement_temperature 293(2)
_cell_measurement_theta_max 22.8
_cell_measurement_theta_min 19.8
_cell_volume 1877.1(5)
_computing_cell_refinement
;
MSC/AFC5S Diffractometer Control Software (Molecular Structure 
Corporation, 1995)
;
_computing_data_collection
;
MSC/AFC5S Diffractometer Control Software (Molecular Structure 
Corporation, 1995)
;
_computing_data_reduction 'teXsan for Windows (MSC, 1997)'
_computing_molecular_graphics 'Ortep-3 for Windows (Farrugia, 1997)'
_computing_publication_material 'SHELXL-97 (Sheldrick, 1997)'
_computing_structure_refinement 'SHELXL-97 (Sheldrick, 1997)'
_computing_structure_solution 'SIR92 (Altomare, et. al. 1994)'
_diffrn_ambient_temperature 293(2)
_diffrn_measured_fraction_theta_full 0.994
_diffrn_measured_fraction_theta_max 0.994
_diffrn_measurement_device 'Rigaku AFC5S'
_diffrn_measurement_method \w/2\q
_diffrn_radiation_monochromator graphite
_diffrn_radiation_source 'fine-focus sealed tube'
_diffrn_radiation_type MoK\a
_diffrn_radiation_wavelength 0.71069
_diffrn_reflns_av_R_equivalents 0.0214
_diffrn_reflns_av_sigmaI/netI 0.0453
_diffrn_reflns_limit_h_max 14
_diffrn_reflns_limit_h_min -14
_diffrn_reflns_limit_k_max 0
_diffrn_reflns_limit_k_min -23
_diffrn_reflns_limit_l_max 10
_diffrn_reflns_limit_l_min 0
_diffrn_reflns_number 3552
_diffrn_reflns_theta_full 25.01
_diffrn_reflns_theta_max 25.01
_diffrn_reflns_theta_min 1.68
_diffrn_standards_decay_% 3.6
_diffrn_standards_interval_count 150
_diffrn_standards_number 3
_exptl_absorpt_coefficient_mu 2.846
_exptl_absorpt_correction_T_max 1.00
_exptl_absorpt_correction_T_min 0.90
_exptl_absorpt_correction_type psi-scan
_exptl_absorpt_process_details
;  
PSI-scans (North,Phillips & Matthews, 1968)
;
_exptl_crystal_colour green
_exptl_crystal_density_diffrn 1.773
_exptl_crystal_density_method 'not measured'
_exptl_crystal_description plate
_exptl_crystal_F_000 1016
_exptl_crystal_size_max 0.32
_exptl_crystal_size_mid 0.30
_exptl_crystal_size_min 0.28
_refine_diff_density_max 1.004
_refine_diff_density_min -0.823
_refine_diff_density_rms 0.110
_refine_ls_extinction_coef 0.00207(17)
_refine_ls_extinction_expression Fc^*^=kFc[1+0.001xFc^2^\l^3^/sin(2\q)]^-1/4^
_refine_ls_extinction_method SHELXL
_refine_ls_goodness_of_fit_ref 1.145
_refine_ls_hydrogen_treatment mixed
_refine_ls_matrix_type full
_refine_ls_number_parameters 212
_refine_ls_number_reflns 3304
_refine_ls_number_restraints 4
_refine_ls_restrained_S_all 1.144
_refine_ls_R_factor_all 0.0918
_refine_ls_R_factor_gt 0.0535
_refine_ls_shift/su_max 0.000
_refine_ls_shift/su_mean 0.000
_refine_ls_structure_factor_coef Fsqd
_refine_ls_weighting_details 'calc w=1/[\s^2^(Fo^2^)+(0.0179P)^2^+10.9050P] where P=(Fo^2^+2Fc^2^)/3'
_refine_ls_weighting_scheme calc
_refine_ls_wR_factor_gt 0.1032
_refine_ls_wR_factor_ref 0.1138
_reflns_number_gt 2356
_reflns_number_total 3304
_reflns_threshold_expression >2\s(I)
_cod_data_source_file 2002-1133_RS.txt
_cod_data_source_block cu13u
_cod_depositor_comments
;
The following automatic conversions were performed:

'_exptl_absorpt_correction_type' value 'PSI-scan' changed to
'psi-scan' according to the built-in table from CIF Core dictionary
named 'cif_core.dic' version 2.4.1 from 2010-06-29.

Automatic conversion script
Id: cif_fix_values 1891 2012-01-12 08:04:46Z andrius 
;
_cod_original_sg_symbol_H-M 'P 21/c'
_cod_database_code 1512864

loop_
_symmetry_equiv_pos_as_xyz
'x, y, z'
'-x, y+1/2, -z+1/2'
'-x, -y, -z'
'x, -y-1/2, z-1/2'

loop_
_atom_site_label
_atom_site_type_symbol
_atom_site_fract_x
_atom_site_fract_y
_atom_site_fract_z
_atom_site_U_iso_or_equiv
_atom_site_adp_type
_atom_site_occupancy
_atom_site_symmetry_multiplicity
_atom_site_calc_flag
_atom_site_refinement_flags
Cu1 Cu 0.56804(6) 0.42105(5) 0.07066(10) 0.0315(2) Uani 1 1 d .
Cu2 Cu 0.06352(6) 0.41418(5) 0.06281(10) 0.0298(2) Uani 1 1 d .
Cl1 Cl 0.70034(13) 0.41182(12) -0.1160(2) 0.0464(5) Uani 1 1 d .
Cl2 Cl 0.42985(13) 0.43304(10) -0.1153(2) 0.0356(4) Uani 1 1 d .
Cl3 Cl -0.06919(13) 0.37013(10) 0.2205(2) 0.0399(5) Uani 1 1 d .
Cl4 Cl 0.19821(14) 0.39880(14) 0.2448(2) 0.0562(7) Uani 1 1 d .
O1 O 0.4553(4) 0.4057(4) 0.2379(7) 0.0572(17) Uani 1 1 d D
HO1 H 0.389(2) 0.413(5) 0.233(11) 0.069 Uiso 1 1 d D
O2 O 0.6796(4) 0.4001(4) 0.2392(6) 0.0510(16) Uani 1 1 d D
HO2 H 0.742(3) 0.391(4) 0.210(10) 0.061 Uiso 1 1 d D
O3 O 0.1729(3) 0.4394(3) -0.1068(5) 0.0336(12) Uani 1 1 d D
HO3 H 0.227(4) 0.439(4) -0.049(7) 0.040 Uiso 1 1 d D
O4 O -0.0475(4) 0.4385(3) -0.1117(6) 0.0337(12) Uani 1 1 d D
HO4 H -0.107(3) 0.427(4) -0.073(8) 0.040 Uiso 1 1 d D
C1 C 0.4639(5) 0.3873(4) 0.4115(8) 0.0379(18) Uani 1 1 d .
H1 H 0.4025 0.4091 0.4701 0.045 Uiso 1 1 calc R
C2 C 0.5724(6) 0.4188(5) 0.4759(10) 0.050(2) Uani 1 1 d .
H2A H 0.5755 0.4682 0.4457 0.061 Uiso 1 1 calc R
H2B H 0.5737 0.4160 0.5948 0.061 Uiso 1 1 calc R
C3 C 0.6726(5) 0.3816(4) 0.4088(8) 0.0398(19) Uani 1 1 d .
H3 H 0.7383 0.3994 0.4661 0.048 Uiso 1 1 calc R
C4 C 0.6659(7) 0.3035(5) 0.4335(12) 0.065(3) Uani 1 1 d .
H4A H 0.6703 0.2931 0.5500 0.078 Uiso 1 1 calc R
H4B H 0.7282 0.2811 0.3807 0.078 Uiso 1 1 calc R
C5 C 0.5582(8) 0.2728(5) 0.3625(16) 0.081(3) Uani 1 1 d .
H5A H 0.5573 0.2784 0.2441 0.097 Uiso 1 1 calc R
H5B H 0.5544 0.2229 0.3869 0.097 Uiso 1 1 calc R
C6 C 0.4588(7) 0.3099(5) 0.4353(12) 0.061(3) Uani 1 1 d .
H6A H 0.3921 0.2919 0.3840 0.073 Uiso 1 1 calc R
H6B H 0.4553 0.2996 0.5518 0.073 Uiso 1 1 calc R
C7 C 0.1695(5) 0.4138(4) -0.2757(8) 0.0321(16) Uani 1 1 d .
H7 H 0.2332 0.4326 -0.3346 0.039 Uiso 1 1 calc R
C8 C 0.0640(5) 0.4428(4) -0.3543(9) 0.0394(18) Uani 1 1 d .
H8A H 0.0612 0.4934 -0.3387 0.047 Uiso 1 1 calc R
H8B H 0.0648 0.4336 -0.4715 0.047 Uiso 1 1 calc R
C9 C -0.0372(5) 0.4098(4) -0.2807(8) 0.0365(17) Uani 1 1 d .
H9 H -0.1015 0.4251 -0.3449 0.044 Uiso 1 1 calc R
C10 C -0.0347(6) 0.3302(4) -0.2810(11) 0.050(2) Uani 1 1 d .
H10A H -0.0427 0.3136 -0.3930 0.060 Uiso 1 1 calc R
H10B H -0.0971 0.3128 -0.2191 0.060 Uiso 1 1 calc R
C11 C 0.0708(7) 0.3003(4) -0.2076(11) 0.052(2) Uani 1 1 d .
H11A H 0.0729 0.2499 -0.2273 0.062 Uiso 1 1 calc R
H11B H 0.0708 0.3077 -0.0898 0.062 Uiso 1 1 calc R
C12 C 0.1737(6) 0.3341(5) -0.2801(10) 0.051(2) Uani 1 1 d .
H12A H 0.2380 0.3182 -0.2192 0.061 Uiso 1 1 calc R
H12B H 0.1815 0.3187 -0.3930 0.061 Uiso 1 1 calc R

loop_
_atom_site_aniso_label
_atom_site_aniso_U_11
_atom_site_aniso_U_22
_atom_site_aniso_U_33
_atom_site_aniso_U_23
_atom_site_aniso_U_13
_atom_site_aniso_U_12
Cu1 0.0163(4) 0.0466(6) 0.0315(5) 0.0075(4) -0.0006(3) 0.0020(4)
Cu2 0.0182(4) 0.0429(5) 0.0282(5) 0.0042(4) -0.0009(3) 0.0004(4)
Cl1 0.0196(8) 0.0846(16) 0.0351(10) -0.0047(10) 0.0019(7) 0.0011(9)
Cl2 0.0190(8) 0.0561(12) 0.0317(9) -0.0002(8) -0.0043(7) 0.0006(8)
Cl3 0.0209(8) 0.0539(12) 0.0451(11) 0.0162(9) 0.0039(7) 0.0021(8)
Cl4 0.0220(9) 0.110(2) 0.0360(11) 0.0246(12) -0.0060(8) -0.0062(10)
O1 0.023(3) 0.107(5) 0.041(3) 0.034(3) 0.000(2) 0.001(3)
O2 0.014(2) 0.103(5) 0.036(3) 0.024(3) 0.004(2) 0.008(3)
O3 0.017(2) 0.064(4) 0.019(2) 0.009(2) -0.0032(18) -0.004(2)
O4 0.024(2) 0.050(3) 0.027(3) -0.003(2) 0.002(2) 0.002(2)
C1 0.021(3) 0.062(5) 0.030(4) 0.002(4) 0.001(3) 0.006(3)
C2 0.032(4) 0.072(6) 0.048(5) -0.022(4) 0.004(3) 0.008(4)
C3 0.023(4) 0.070(6) 0.027(4) -0.008(4) -0.007(3) 0.008(3)
C4 0.047(5) 0.072(7) 0.076(7) 0.032(5) 0.006(5) 0.027(5)
C5 0.063(6) 0.037(5) 0.144(11) -0.004(6) 0.006(7) 0.002(5)
C6 0.041(5) 0.062(6) 0.078(7) 0.025(5) -0.005(5) -0.008(4)
C7 0.025(3) 0.044(4) 0.028(4) -0.002(3) 0.005(3) -0.003(3)
C8 0.028(4) 0.061(5) 0.029(4) -0.001(4) -0.009(3) 0.002(3)
C9 0.021(3) 0.059(5) 0.030(4) -0.006(4) -0.005(3) 0.000(3)
C10 0.040(4) 0.055(6) 0.056(5) -0.013(4) -0.004(4) -0.013(4)
C11 0.054(5) 0.039(5) 0.063(6) -0.010(4) -0.001(4) 0.000(4)
C12 0.036(4) 0.064(6) 0.052(5) -0.011(4) -0.003(4) 0.014(4)

loop_
_atom_type_symbol
_atom_type_description
_atom_type_scat_dispersion_real
_atom_type_scat_dispersion_imag
_atom_type_scat_source
C C 0.0033 0.0016 'International Tables Vol C Tables 4.2.6.8 and 6.1.1.4'
H H 0.0000 0.0000 'International Tables Vol C Tables 4.2.6.8 and 6.1.1.4'
Cl Cl 0.1484 0.1585 'International Tables Vol C Tables 4.2.6.8 and 6.1.1.4'
Cu Cu 0.3201 1.2651 'International Tables Vol C Tables 4.2.6.8 and 6.1.1.4'
O O 0.0106 0.0060 'International Tables Vol C Tables 4.2.6.8 and 6.1.1.4'

loop_
_geom_angle_atom_site_label_1
_geom_angle_atom_site_label_2
_geom_angle_atom_site_label_3
_geom_angle
_geom_angle_publ_flag
O1 Cu1 O2 88.0(2) y
O1 Cu1 Cl1 166.8(2) y
O2 Cu1 Cl1 88.01(15) y
O1 Cu1 Cl2 87.89(15) y
O2 Cu1 Cl2 173.22(19) y
Cl1 Cu1 Cl2 94.86(7) y
O3 Cu2 O4 84.25(18) y
O3 Cu2 Cl4 90.23(13) y
O4 Cu2 Cl4 172.83(16) y
O3 Cu2 Cl3 169.23(16) y
O4 Cu2 Cl3 90.63(14) y
Cl4 Cu2 Cl3 95.56(7) y
C1 O1 Cu1 131.6(4) y
C1 O1 HO1 98(6) ?
Cu1 O1 HO1 130(6) ?
C3 O2 Cu1 132.9(4) y
C3 O2 HO2 107(6) ?
Cu1 O2 HO2 119(6) ?
C7 O3 Cu2 124.2(4) y
C7 O3 HO3 125(5) ?
Cu2 O3 HO3 98(5) ?
C9 O4 Cu2 120.7(4) y
C9 O4 HO4 110(5) ?
Cu2 O4 HO4 105(5) ?
O1 C1 C6 111.1(7) ?
O1 C1 C2 107.0(6) ?
C6 C1 C2 112.3(7) ?
O1 C1 H1 108.8 ?
C6 C1 H1 108.8 ?
C2 C1 H1 108.8 ?
C3 C2 C1 112.6(6) ?
C3 C2 H2A 109.1 ?
C1 C2 H2A 109.1 ?
C3 C2 H2B 109.1 ?
C1 C2 H2B 109.1 ?
H2A C2 H2B 107.8 ?
O2 C3 C4 112.1(7) ?
O2 C3 C2 106.8(6) ?
C4 C3 C2 111.7(7) ?
O2 C3 H3 108.7 ?
C4 C3 H3 108.7 ?
C2 C3 H3 108.7 ?
C3 C4 C5 111.8(7) ?
C3 C4 H4A 109.3 ?
C5 C4 H4A 109.3 ?
C3 C4 H4B 109.3 ?
C5 C4 H4B 109.3 ?
H4A C4 H4B 107.9 ?
C6 C5 C4 110.6(8) ?
C6 C5 H5A 109.5 ?
C4 C5 H5A 109.5 ?
C6 C5 H5B 109.5 ?
C4 C5 H5B 109.5 ?
H5A C5 H5B 108.1 ?
C1 C6 C5 112.0(7) ?
C1 C6 H6A 109.2 ?
C5 C6 H6A 109.2 ?
C1 C6 H6B 109.2 ?
C5 C6 H6B 109.2 ?
H6A C6 H6B 107.9 ?
O3 C7 C12 110.7(6) ?
O3 C7 C8 107.0(5) ?
C12 C7 C8 112.2(6) ?
O3 C7 H7 108.9 ?
C12 C7 H7 108.9 ?
C8 C7 H7 108.9 ?
C9 C8 C7 111.4(6) ?
C9 C8 H8A 109.4 ?
C7 C8 H8A 109.4 ?
C9 C8 H8B 109.4 ?
C7 C8 H8B 109.4 ?
H8A C8 H8B 108.0 ?
O4 C9 C8 106.9(5) ?
O4 C9 C10 111.7(6) ?
C8 C9 C10 113.6(6) ?
O4 C9 H9 108.2 ?
C8 C9 H9 108.2 ?
C10 C9 H9 108.2 ?
C9 C10 C11 113.0(6) ?
C9 C10 H10A 109.0 ?
C11 C10 H10A 109.0 ?
C9 C10 H10B 109.0 ?
C11 C10 H10B 109.0 ?
H10A C10 H10B 107.8 ?
C10 C11 C12 112.3(7) ?
C10 C11 H11A 109.2 ?
C12 C11 H11A 109.2 ?
C10 C11 H11B 109.2 ?
C12 C11 H11B 109.2 ?
H11A C11 H11B 107.9 ?
C7 C12 C11 112.6(6) ?
C7 C12 H12A 109.1 ?
C11 C12 H12A 109.1 ?
C7 C12 H12B 109.1 ?
C11 C12 H12B 109.1 ?
H12A C12 H12B 107.8 ?

loop_
_geom_bond_atom_site_label_1
_geom_bond_atom_site_label_2
_geom_bond_distance
_geom_bond_publ_flag
Cu1 O1 1.960(5) y
Cu1 O2 1.961(5) y
Cu1 Cl1 2.2263(19) y
Cu1 Cl2 2.2619(18) y
Cu2 O3 1.982(4) y
Cu2 O4 2.004(5) y
Cu2 Cl4 2.2162(19) y
Cu2 Cl3 2.2303(19) y
O1 C1 1.460(8) ?
O1 HO1 0.82(2) ?
O2 C3 1.429(8) ?
O2 HO2 0.81(2) ?
O3 C7 1.459(8) ?
O3 HO3 0.81(2) ?
O4 C9 1.487(8) ?
O4 HO4 0.82(2) ?
C1 C6 1.485(11) ?
C1 C2 1.533(10) ?
C1 H1 0.9800 ?
C2 C3 1.512(10) ?
C2 H2A 0.9700 ?
C2 H2B 0.9700 ?
C3 C4 1.501(12) ?
C3 H3 0.9800 ?
C4 C5 1.539(13) ?
C4 H4A 0.9700 ?
C4 H4B 0.9700 ?
C5 C6 1.521(13) ?
C5 H5A 0.9700 ?
C5 H5B 0.9700 ?
C6 H6A 0.9700 ?
C6 H6B 0.9700 ?
C7 C12 1.516(11) ?
C7 C8 1.529(9) ?
C7 H7 0.9800 ?
C8 C9 1.507(10) ?
C8 H8A 0.9700 ?
C8 H8B 0.9700 ?
C9 C10 1.512(11) ?
C9 H9 0.9800 ?
C10 C11 1.519(11) ?
C10 H10A 0.9700 ?
C10 H10B 0.9700 ?
C11 C12 1.527(11) ?
C11 H11A 0.9700 ?
C11 H11B 0.9700 ?
C12 H12A 0.9700 ?
C12 H12B 0.9700 ?

loop_
_geom_hbond_atom_site_label_D
_geom_hbond_atom_site_label_H
_geom_hbond_atom_site_label_A
_geom_hbond_distance_DH
_geom_hbond_distance_HA
_geom_hbond_distance_DA
_geom_hbond_angle_DHA
_geom_hbond_site_symmetry_A
O1 HO1 Cl4 0.82(2) 2.33(3) 3.122(5) 163(9) .
O2 HO2 Cl3 0.81(2) 2.33(3) 3.105(5) 161(8) 1_655
O3 HO3 Cl2 0.81(2) 2.52(6) 3.120(4) 132(6) .
O4 HO4 Cl1 0.82(2) 2.38(4) 3.100(5) 147(7) 1_455

loop_
_geom_torsion_atom_site_label_1
_geom_torsion_atom_site_label_2
_geom_torsion_atom_site_label_3
_geom_torsion_atom_site_label_4
_geom_torsion
O2 Cu1 O1 C1 0.6(7)
Cl1 Cu1 O1 C1 72.8(12)
Cl2 Cu1 O1 C1 175.2(7)
O1 Cu1 O2 C3 0.3(7)
Cl1 Cu1 O2 C3 -167.1(7)
Cl2 Cu1 O2 C3 -52(2)
O4 Cu2 O3 C7 -48.1(5)
Cl4 Cu2 O3 C7 136.5(5)
Cl3 Cu2 O3 C7 13.8(11)
O3 Cu2 O4 C9 48.4(5)
Cl4 Cu2 O4 C9 88.2(14)
Cl3 Cu2 O4 C9 -122.1(5)
Cu1 O1 C1 C6 -92.4(8)
Cu1 O1 C1 C2 30.5(10)
O1 C1 C2 C3 -70.3(9)
C6 C1 C2 C3 51.9(10)
Cu1 O2 C3 C4 90.0(8)
Cu1 O2 C3 C2 -32.6(10)
C1 C2 C3 O2 71.0(9)
C1 C2 C3 C4 -51.9(9)
O2 C3 C4 C5 -65.8(9)
C2 C3 C4 C5 54.0(10)
C3 C4 C5 C6 -55.5(11)
O1 C1 C6 C5 66.1(9)
C2 C1 C6 C5 -53.7(10)
C4 C5 C6 C1 55.4(11)
Cu2 O3 C7 C12 -58.7(7)
Cu2 O3 C7 C8 63.9(7)
O3 C7 C8 C9 -68.5(7)
C12 C7 C8 C9 53.1(8)
Cu2 O4 C9 C8 -67.5(7)
Cu2 O4 C9 C10 57.3(7)
C7 C8 C9 O4 71.3(7)
C7 C8 C9 C10 -52.3(8)
O4 C9 C10 C11 -69.9(8)
C8 C9 C10 C11 51.1(9)
C9 C10 C11 C12 -49.6(10)
O3 C7 C12 C11 66.6(8)
C8 C7 C12 C11 -53.0(9)
C10 C11 C12 C7 50.9(9)
